data_4348114
loop_
_publ_author_name
'Hua, Carol'
'Baldansuren, Amgalanbaatar'
'Tuna, Floriana'
'Collison, David'
'D'Alessandro, Deanna M'

_publ_section_title
;
 In Situ Spectroelectrochemical Investigations of the Redox-Active
 Tris[4-(pyridin-4-yl)phenyl]amine Ligand and a Zn(2+) Coordination
 Framework.
;
_journal_issue 15
_journal_name_full 'Inorganic chemistry'
_journal_page_first 7270
_journal_page_last 7280
_journal_paper_doi 10.1021/acs.inorgchem.6b00981
_journal_volume 55
_journal_year 2016
_chemical_formula_sum 'C69 H48 N11 O9 Zn2'
_chemical_formula_weight 1305.92
_space_group_crystal_system orthorhombic
_space_group_IT_number 62
_space_group_name_Hall '-P 2ac 2n'
_space_group_name_H-M_alt 'P n m a'
_atom_sites_solution_hydrogens geom
_audit_creation_method SHELXL-2014/7
_cell_angle_alpha 90
_cell_angle_beta 90
_cell_angle_gamma 90
_cell_formula_units_Z 4
_cell_length_a 12.3866(10)
_cell_length_b 27.373(2)
_cell_length_c 18.5603(16)
_cell_measurement_reflns_used 9933
_cell_measurement_temperature 150(2)
_cell_measurement_theta_max 24.5533
_cell_measurement_theta_min 2.8426
_cell_volume 6293.0(9)
_computing_cell_refinement 'SAINT (Bruker-AXS,2012)'
_computing_data_collection 'APEX (Bruker-AXS,2012)'
_computing_data_reduction 'SAINT and XPREP (Bruker-AXS,2012)'
_computing_molecular_graphics 'WinGX (Farrugia, L., 1999)'
_computing_structure_refinement 'SHELXL-2014/7 (Sheldrick, 2014)'
_computing_structure_solution 'SIR97 (Altomare, et. al. 1997)'
_diffrn_ambient_temperature 150(2)
_diffrn_detector_area_resol_mean 62852
_diffrn_measured_fraction_theta_full 0.999
_diffrn_measured_fraction_theta_max 0.998
_diffrn_measurement_device_type APEXII-FR591
_diffrn_measurement_method \w
_diffrn_radiation_monochromator mirror
_diffrn_radiation_source 'rotating anode'
_diffrn_radiation_type MoK\a
_diffrn_radiation_wavelength 0.71073
_diffrn_reflns_av_R_equivalents 0.1463
_diffrn_reflns_av_unetI/netI 0.0456
_diffrn_reflns_Laue_measured_fraction_full 0.999
_diffrn_reflns_Laue_measured_fraction_max 0.998
_diffrn_reflns_limit_h_max 15
_diffrn_reflns_limit_h_min -15
_diffrn_reflns_limit_k_max 34
_diffrn_reflns_limit_k_min -34
_diffrn_reflns_limit_l_max 23
_diffrn_reflns_limit_l_min -23
_diffrn_reflns_number 161658
_diffrn_reflns_point_group_measured_fraction_full 0.999
_diffrn_reflns_point_group_measured_fraction_max 0.998
_diffrn_reflns_theta_full 25.242
_diffrn_reflns_theta_max 26.288
_diffrn_reflns_theta_min 1.977
_exptl_absorpt_coefficient_mu 0.830
_exptl_absorpt_correction_T_max 0.86
_exptl_absorpt_correction_T_min 0.76
_exptl_absorpt_correction_type multi-scan
_exptl_absorpt_process_details
;
 SADABS (Sheldrick, 1996)
;
_exptl_crystal_colour yellow
_exptl_crystal_density_diffrn 1.378
_exptl_crystal_density_meas ?
_exptl_crystal_density_method 'not measured'
_exptl_crystal_description block
_exptl_crystal_F_000 2684
_exptl_crystal_size_max 0.15
_exptl_crystal_size_mid 0.12
_exptl_crystal_size_min 0.1
_refine_diff_density_max 6.245
_refine_diff_density_min -1.810
_refine_diff_density_rms 0.242
_refine_ls_extinction_method none
_refine_ls_goodness_of_fit_ref 1.051
_refine_ls_hydrogen_treatment constr
_refine_ls_matrix_type full
_refine_ls_number_parameters 427
_refine_ls_number_reflns 6509
_refine_ls_number_restraints 0
_refine_ls_restrained_S_all 1.051
_refine_ls_R_factor_all 0.1228
_refine_ls_R_factor_gt 0.0983
_refine_ls_shift/su_max 0.019
_refine_ls_shift/su_mean 0.001
_refine_ls_structure_factor_coef Fsqd
_refine_ls_weighting_details 'w=1/[\s^2^(Fo^2^)+(0.1842P)^2^+39.4005P] where P=(Fo^2^+2Fc^2^)/3'
_refine_ls_weighting_scheme calc
_refine_ls_wR_factor_gt 0.2952
_refine_ls_wR_factor_ref 0.3161
_reflns_Friedel_coverage 0.000
_reflns_number_gt 4953
_reflns_number_total 6509
_reflns_threshold_expression 'I > 2\s(I)'
_cod_data_source_file ic6b00981_si_002.cif
_cod_data_source_block shelx
_cod_depositor_comments
;
The following automatic conversions were performed:

data item '_exptl_crystal_density_meas' value 'not measured' was
changed to '?' -- the value is perceived as not measured.

Automatic conversion script
Id: cif_fix_values 6909 2019-04-08 15:41:33Z antanas 
;
_cod_database_code 4348114
_shelx_shelxl_version_number 2014/7
_shelx_space_group_comment
;
The symmetry employed for this shelxl refinement is uniquely defined
by the following loop, which should always be used as a source of
symmetry information in preference to the above space-group names.
They are only intended as comments.
;

loop_
_space_group_symop_operation_xyz
'x, y, z'
'-x+1/2, -y, z+1/2'
'-x, y+1/2, -z'
'x+1/2, -y+1/2, -z+1/2'
'-x, -y, -z'
'x-1/2, y, -z-1/2'
'x, -y-1/2, z'
'-x-1/2, y-1/2, z-1/2'

loop_
_atom_site_label
_atom_site_type_symbol
_atom_site_fract_x
_atom_site_fract_y
_atom_site_fract_z
_atom_site_U_iso_or_equiv
_atom_site_adp_type
_atom_site_occupancy
_atom_site_site_symmetry_order
_atom_site_calc_flag
_atom_site_refinement_flags_posn
_atom_site_refinement_flags_adp
_atom_site_refinement_flags_occupancy
Zn1 Zn 0.70943(8) 0.7500 0.56798(5) 0.0260(3) Uani 1 2 d S T P
O1 O 0.5313(7) 0.7500 0.5930(5) 0.054(2) Uani 1 2 d S T P
Zn2 Zn 1.11104(9) 0.7500 0.59420(7) 0.0385(4) Uani 1 2 d S T P
O2 O 0.6542(8) 0.7500 0.6722(5) 0.072(3) Uani 1 2 d S T P
N1 N 0.6987(4) 0.4654(2) 0.1872(3) 0.0320(12) Uani 1 1 d . . .
N2 N 0.7062(4) 0.69279(18) 0.4995(3) 0.0270(11) Uani 1 1 d . . .
N3 N 1.2798(5) 0.3041(2) 0.1151(4) 0.0424(15) Uani 1 1 d . . .
O3 O 0.8670(6) 0.7500 0.5967(4) 0.0483(19) Uani 1 2 d S T P
N4 N 0.1292(6) 0.4298(4) -0.0648(5) 0.073(3) Uani 1 1 d . . .
O4 O 1.0033(6) 0.7500 0.6699(5) 0.070(3) Uani 1 2 d S T P
N5 N 0.5635(9) 0.7500 0.6565(6) 0.053(2) Uani 1 2 d S T P
O5 O 1.0578(7) 0.7116(4) 0.4874(7) 0.134(5) Uani 1 1 d . . .
N6 N 0.9046(9) 0.7500 0.6544(7) 0.075(4) Uani 1 2 d S T P
O6 O 1.0077(10) 0.6485(6) 0.3372(7) 0.155(5) Uani 1 1 d . . .
O7 O 1.1303(15) 0.2500 -0.1204(10) 0.33(3) Uani 1 2 d S T P
C1 C 0.6994(5) 0.5031(2) 0.2397(3) 0.0284(13) Uani 1 1 d . . .
C2 C 0.6100(5) 0.5109(3) 0.2838(3) 0.0314(14) Uani 1 1 d . . .
H2 H 0.5488 0.4901 0.2798 0.038 Uiso 1 1 calc R U .
C3 C 0.6098(5) 0.5485(2) 0.3331(3) 0.0293(13) Uani 1 1 d . . .
H3 H 0.5472 0.5543 0.3614 0.035 Uiso 1 1 calc R U .
C4 C 0.7010(5) 0.5782(2) 0.3421(3) 0.0261(12) Uani 1 1 d . . .
C5 C 0.7919(5) 0.5695(2) 0.2982(3) 0.0277(13) Uani 1 1 d . . .
H5 H 0.8550 0.5889 0.3041 0.033 Uiso 1 1 calc R U .
C6 C 0.7903(5) 0.5334(2) 0.2471(3) 0.0291(13) Uani 1 1 d . . .
H6 H 0.8510 0.5287 0.2166 0.035 Uiso 1 1 calc R U .
C7 C 0.7024(5) 0.6182(2) 0.3962(3) 0.0257(12) Uani 1 1 d . . .
C8 C 0.6098(5) 0.6446(3) 0.4137(4) 0.0317(14) Uani 1 1 d . . .
H8 H 0.5431 0.6371 0.3909 0.038 Uiso 1 1 calc R U .
C9 C 0.6146(5) 0.6813(2) 0.4634(4) 0.0310(13) Uani 1 1 d . . .
H9 H 0.5510 0.6995 0.4731 0.037 Uiso 1 1 calc R U .
C10 C 0.7964(5) 0.6677(2) 0.4828(4) 0.0305(13) Uani 1 1 d . . .
H10 H 0.8617 0.6758 0.5068 0.037 Uiso 1 1 calc R U .
C11 C 0.7981(5) 0.6306(2) 0.4324(4) 0.0317(14) Uani 1 1 d . . .
H11 H 0.8633 0.6138 0.4223 0.038 Uiso 1 1 calc R U .
C12 C 0.6086(5) 0.4594(2) 0.1419(3) 0.0255(12) Uani 1 1 d . . .
C13 C 0.5845(4) 0.4138(2) 0.1122(3) 0.0251(12) Uani 1 1 d . . .
H13 H 0.6312 0.3870 0.1210 0.030 Uiso 1 1 calc R U .
C14 C 0.4931(5) 0.4072(2) 0.0701(3) 0.0252(12) Uani 1 1 d . . .
H14 H 0.4785 0.3760 0.0499 0.030 Uiso 1 1 calc R U .
C15 C 0.4227(5) 0.4458(2) 0.0572(3) 0.0274(13) Uani 1 1 d . . .
C16 C 0.4487(5) 0.4913(2) 0.0866(3) 0.0302(13) Uani 1 1 d . . .
H16 H 0.4019 0.5182 0.0781 0.036 Uiso 1 1 calc R U .
C17 C 0.5394(5) 0.4983(2) 0.1271(3) 0.0296(13) Uani 1 1 d . . .
H17 H 0.5555 0.5299 0.1453 0.036 Uiso 1 1 calc R U .
C18 C 0.3220(5) 0.4396(3) 0.0151(4) 0.0314(14) Uani 1 1 d . . .
C20 C 0.2175(7) 0.4044(4) -0.0805(4) 0.062(3) Uani 1 1 d . . .
H20 H 0.2136 0.3824 -0.1200 0.074 Uiso 1 1 calc R U .
C19 C 0.3147(5) 0.4074(3) -0.0438(4) 0.0427(18) Uani 1 1 d . . .
H19 H 0.3750 0.3882 -0.0581 0.051 Uiso 1 1 calc R U .
C21 C 0.1385(6) 0.4595(4) -0.0090(8) 0.076(4) Uani 1 1 d . . .
H21 H 0.0764 0.4782 0.0033 0.092 Uiso 1 1 calc R U .
C22 C 0.2297(5) 0.4664(3) 0.0333(5) 0.048(2) Uani 1 1 d . . .
H22 H 0.2294 0.4883 0.0730 0.057 Uiso 1 1 calc R U .
C23 C 0.7958(5) 0.4391(2) 0.1753(3) 0.0280(13) Uani 1 1 d . . .
C24 C 0.8545(6) 0.4207(3) 0.2333(4) 0.0354(15) Uani 1 1 d . . .
H24 H 0.8299 0.4260 0.2811 0.042 Uiso 1 1 calc R U .
C25 C 0.9489(5) 0.3947(2) 0.2212(4) 0.0353(15) Uani 1 1 d . . .
H25 H 0.9870 0.3818 0.2613 0.042 Uiso 1 1 calc R U .
C26 C 0.9889(5) 0.3870(2) 0.1535(4) 0.0291(13) Uani 1 1 d . . .
C27 C 0.9298(5) 0.4063(2) 0.0960(4) 0.0298(13) Uani 1 1 d . . .
H27 H 0.9564 0.4019 0.0484 0.036 Uiso 1 1 calc R U .
C28 C 0.8353(5) 0.4311(2) 0.1057(3) 0.0276(13) Uani 1 1 d . . .
H28 H 0.7964 0.4429 0.0652 0.033 Uiso 1 1 calc R U .
C29 C 1.0916(5) 0.3596(2) 0.1403(4) 0.0356(16) Uani 1 1 d . . .
C30 C 1.1607(7) 0.3457(3) 0.1944(5) 0.057(2) Uani 1 1 d . . .
H30 H 1.1457 0.3551 0.2426 0.068 Uiso 1 1 calc R U .
C31 C 1.2534(7) 0.3177(3) 0.1797(5) 0.054(2) Uani 1 1 d . . .
H31 H 1.2986 0.3084 0.2188 0.065 Uiso 1 1 calc R U .
C32 C 1.2159(6) 0.3181(3) 0.0613(5) 0.0470(19) Uani 1 1 d . . .
H32 H 1.2343 0.3087 0.0136 0.056 Uiso 1 1 calc R U .
C33 C 1.1240(6) 0.3457(3) 0.0717(5) 0.0452(18) Uani 1 1 d . . .
H33 H 1.0822 0.3554 0.0313 0.054 Uiso 1 1 calc R U .
C34 C 1.0786(16) 0.6643(8) 0.2903(10) 0.150(8) Uani 1 1 d . . .
N7 N 1.0456(9) 0.7500 0.4576(8) 0.075(3) Uani 1 2 d S T P
C41 C 1.1141(19) 0.2500 -0.0661(19) 0.177(16) Uani 1 2 d S T P

loop_
_atom_site_aniso_label
_atom_site_aniso_U_11
_atom_site_aniso_U_22
_atom_site_aniso_U_33
_atom_site_aniso_U_23
_atom_site_aniso_U_13
_atom_site_aniso_U_12
Zn1 0.0272(5) 0.0230(5) 0.0276(5) 0.000 -0.0037(4) 0.000
O1 0.056(5) 0.051(5) 0.056(5) 0.000 0.011(4) 0.000
Zn2 0.0233(6) 0.0418(7) 0.0503(8) 0.000 -0.0027(5) 0.000
O2 0.055(6) 0.110(8) 0.051(5) 0.000 -0.005(4) 0.000
N1 0.021(2) 0.044(3) 0.031(3) -0.015(2) -0.002(2) -0.002(2)
N2 0.028(3) 0.025(3) 0.028(3) -0.001(2) -0.007(2) -0.001(2)
N3 0.030(3) 0.029(3) 0.069(5) 0.002(3) -0.003(3) -0.005(2)
O3 0.040(4) 0.071(5) 0.034(4) 0.000 -0.013(3) 0.000
N4 0.038(4) 0.097(7) 0.083(6) 0.049(5) -0.030(4) -0.026(4)
O4 0.025(4) 0.147(10) 0.039(4) 0.000 -0.004(3) 0.000
N5 0.055(6) 0.049(6) 0.054(6) 0.000 -0.002(5) 0.000
O5 0.086(6) 0.107(7) 0.210(12) 0.101(8) 0.065(7) 0.061(5)
N6 0.053(7) 0.108(11) 0.063(8) 0.000 -0.004(6) 0.000
O6 0.121(9) 0.219(15) 0.124(9) 0.005(10) -0.015(8) -0.068(10)
O7 0.083(12) 0.85(9) 0.064(10) 0.000 0.029(9) 0.000
C1 0.029(3) 0.035(3) 0.021(3) -0.005(3) -0.001(2) -0.003(3)
C2 0.028(3) 0.037(4) 0.029(3) -0.008(3) 0.002(2) -0.010(3)
C3 0.029(3) 0.034(3) 0.025(3) -0.005(3) 0.003(2) -0.008(3)
C4 0.027(3) 0.029(3) 0.022(3) -0.002(2) -0.001(2) -0.002(2)
C5 0.025(3) 0.027(3) 0.031(3) 0.000(2) -0.002(2) -0.003(2)
C6 0.022(3) 0.038(3) 0.028(3) -0.002(3) 0.001(2) -0.005(2)
C7 0.028(3) 0.025(3) 0.023(3) -0.001(2) -0.004(2) -0.001(2)
C8 0.025(3) 0.036(3) 0.034(3) -0.005(3) -0.006(2) -0.005(3)
C9 0.026(3) 0.031(3) 0.036(3) -0.007(3) 0.001(3) 0.001(2)
C10 0.031(3) 0.026(3) 0.034(3) -0.002(3) -0.012(3) 0.001(2)
C11 0.030(3) 0.027(3) 0.038(3) -0.008(3) -0.009(3) 0.002(2)
C12 0.022(3) 0.034(3) 0.020(3) -0.006(2) 0.001(2) -0.004(2)
C13 0.019(3) 0.030(3) 0.026(3) -0.006(2) 0.004(2) 0.000(2)
C14 0.022(3) 0.031(3) 0.022(3) -0.006(2) 0.002(2) 0.000(2)
C15 0.022(3) 0.038(3) 0.022(3) 0.001(2) 0.003(2) -0.001(2)
C16 0.028(3) 0.032(3) 0.030(3) 0.003(3) 0.004(2) 0.005(3)
C17 0.034(3) 0.028(3) 0.026(3) -0.005(2) 0.005(3) -0.005(3)
C18 0.017(3) 0.042(4) 0.035(3) 0.014(3) 0.000(2) -0.001(3)
C20 0.042(5) 0.109(8) 0.034(4) 0.019(5) -0.016(3) -0.027(5)
C19 0.025(3) 0.072(5) 0.032(3) 0.009(4) -0.004(3) -0.012(3)
C21 0.020(4) 0.064(6) 0.144(11) 0.062(7) -0.006(5) -0.002(4)
C22 0.026(3) 0.038(4) 0.080(6) 0.022(4) 0.005(4) 0.006(3)
C23 0.026(3) 0.033(3) 0.025(3) -0.005(2) -0.003(2) -0.002(2)
C24 0.039(4) 0.038(4) 0.028(3) -0.003(3) -0.007(3) -0.005(3)
C25 0.036(3) 0.032(3) 0.037(4) -0.003(3) -0.013(3) 0.000(3)
C26 0.025(3) 0.022(3) 0.040(4) 0.002(3) -0.010(3) -0.007(2)
C27 0.023(3) 0.032(3) 0.035(3) 0.002(3) -0.001(2) -0.002(2)
C28 0.023(3) 0.034(3) 0.026(3) -0.001(2) -0.003(2) 0.000(2)
C29 0.027(3) 0.020(3) 0.060(4) 0.000(3) -0.012(3) -0.005(2)
C30 0.047(5) 0.063(5) 0.059(5) -0.013(4) -0.022(4) 0.016(4)
C31 0.045(4) 0.054(5) 0.062(6) -0.004(4) -0.025(4) 0.003(4)
C32 0.038(4) 0.039(4) 0.064(5) 0.008(4) 0.006(4) 0.006(3)
C33 0.035(4) 0.046(4) 0.055(5) 0.010(4) 0.005(3) 0.006(3)
C34 0.175(17) 0.173(18) 0.102(12) -0.043(12) 0.081(12) -0.019(14)
N7 0.049(6) 0.079(9) 0.096(10) 0.000 0.000(6) 0.000
C41 0.057(12) 0.34(5) 0.13(2) 0.000 -0.023(14) 0.000

loop_
_atom_type_symbol
_atom_type_description
_atom_type_scat_dispersion_real
_atom_type_scat_dispersion_imag
_atom_type_scat_source
C C 0.0033 0.0016 'International Tables Vol C Tables 4.2.6.8 and 6.1.1.4'
H H 0.0000 0.0000 'International Tables Vol C Tables 4.2.6.8 and 6.1.1.4'
N N 0.0061 0.0033 'International Tables Vol C Tables 4.2.6.8 and 6.1.1.4'
O O 0.0106 0.0060 'International Tables Vol C Tables 4.2.6.8 and 6.1.1.4'
Zn Zn 0.2839 1.4301 'International Tables Vol C Tables 4.2.6.8 and 6.1.1.4'

loop_
_geom_angle_atom_site_label_1
_geom_angle_atom_site_label_2
_geom_angle_atom_site_label_3
_geom_angle
_geom_angle_site_symmetry_1
_geom_angle_site_symmetry_3
N2 Zn1 N2 101.8(3) 7_575 .
N2 Zn1 O3 100.7(2) 7_575 .
N2 Zn1 O3 100.7(2) . .
N2 Zn1 O2 125.98(17) 7_575 .
N2 Zn1 O2 125.98(17) . .
O3 Zn1 O2 94.2(4) . .
N2 Zn1 O1 96.4(2) 7_575 .
N2 Zn1 O1 96.4(2) . .
O3 Zn1 O1 152.8(3) . .
O2 Zn1 O1 58.6(4) . .
N2 Zn1 N5 114.2(2) 7_575 .
N2 Zn1 N5 114.2(2) . .
O3 Zn1 N5 122.5(3) . .
O2 Zn1 N5 28.3(4) . .
O1 Zn1 N5 30.4(3) . .
N5 O1 Zn1 83.2(7) . .
O4 Zn2 N3 108.5(2) . 8_866
O4 Zn2 N3 108.5(2) . 2_765
N3 Zn2 N3 93.0(3) 8_866 2_765
O4 Zn2 O5 114.8(3) . 7_575
N3 Zn2 O5 91.3(3) 8_866 7_575
N3 Zn2 O5 132.4(3) 2_765 7_575
O4 Zn2 O5 114.8(3) . .
N3 Zn2 O5 132.4(3) 8_866 .
N3 Zn2 O5 91.3(3) 2_765 .
O5 Zn2 O5 53.4(4) 7_575 .
N5 O2 Zn1 94.9(8) . .
C12 N1 C23 121.3(5) . .
C12 N1 C1 120.0(5) . .
C23 N1 C1 118.1(5) . .
C10 N2 C9 117.5(5) . .
C10 N2 Zn1 121.6(4) . .
C9 N2 Zn1 120.5(4) . .
C31 N3 C32 117.5(7) . .
C31 N3 Zn2 123.4(6) . 2_764
C32 N3 Zn2 117.3(6) . 2_764
N6 O3 Zn1 128.8(8) . .
C21 N4 C20 115.0(7) . .
N6 O4 Zn2 120.4(8) . .
O2 N5 O1 123.3(11) . .
O2 N5 Zn1 56.8(7) . .
O1 N5 Zn1 66.5(6) . .
N7 O5 Zn2 91.9(10) . .
O3 N6 O4 126.6(12) . .
C2 C1 C6 119.3(6) . .
C2 C1 N1 120.6(5) . .
C6 C1 N1 120.1(5) . .
C3 C2 C1 120.4(6) . .
C2 C3 C4 120.8(6) . .
C3 C4 C5 118.5(6) . .
C3 C4 C7 121.1(5) . .
C5 C4 C7 120.4(5) . .
C6 C5 C4 120.6(6) . .
C5 C6 C1 120.4(6) . .
C8 C7 C11 117.2(6) . .
C8 C7 C4 122.0(5) . .
C11 C7 C4 120.8(5) . .
C9 C8 C7 120.2(6) . .
N2 C9 C8 122.8(6) . .
N2 C10 C11 122.9(6) . .
C10 C11 C7 119.4(6) . .
C17 C12 C13 118.2(5) . .
C17 C12 N1 121.1(6) . .
C13 C12 N1 120.6(6) . .
C14 C13 C12 120.9(6) . .
C13 C14 C15 120.5(6) . .
C14 C15 C16 117.8(6) . .
C14 C15 C18 122.0(6) . .
C16 C15 C18 120.2(6) . .
C17 C16 C15 122.0(6) . .
C16 C17 C12 120.5(6) . .
C22 C18 C19 117.6(7) . .
C22 C18 C15 119.9(7) . .
C19 C18 C15 122.5(6) . .
N4 C20 C19 125.2(10) . .
C20 C19 C18 118.4(8) . .
N4 C21 C22 126.6(9) . .
C21 C22 C18 117.2(10) . .
C24 C23 C28 118.3(6) . .
C24 C23 N1 120.4(6) . .
C28 C23 N1 121.3(6) . .
C25 C24 C23 120.0(6) . .
C26 C25 C24 122.3(6) . .
C25 C26 C27 117.0(6) . .
C25 C26 C29 122.4(6) . .
C27 C26 C29 120.6(6) . .
C28 C27 C26 122.4(6) . .
C27 C28 C23 119.9(6) . .
C30 C29 C33 114.4(7) . .
C30 C29 C26 123.3(7) . .
C33 C29 C26 122.2(6) . .
C29 C30 C31 121.3(8) . .
N3 C31 C30 122.7(8) . .
N3 C32 C33 122.9(8) . .
C32 C33 C29 121.2(8) . .
O5 N7 O5 123(2) . 7_575

loop_
_geom_bond_atom_site_label_1
_geom_bond_atom_site_label_2
_geom_bond_distance
_geom_bond_site_symmetry_2
Zn1 N2 2.017(5) 7_575
Zn1 N2 2.017(5) .
Zn1 O3 2.023(8) .
Zn1 O2 2.052(10) .
Zn1 O1 2.255(9) .
Zn1 N5 2.443(11) .
O1 N5 1.244(13) .
Zn2 O4 1.938(8) .
Zn2 N3 2.043(6) 8_866
Zn2 N3 2.043(6) 2_765
Zn2 O5 2.338(15) 7_575
Zn2 O5 2.338(15) .
O2 N5 1.161(14) .
N1 C12 1.407(8) .
N1 C23 1.419(8) .
N1 C1 1.419(8) .
N2 C10 1.347(8) .
N2 C9 1.355(8) .
N3 C31 1.297(11) .
N3 C32 1.332(11) .
N3 Zn2 2.043(6) 2_764
O3 N6 1.168(14) .
N4 C21 1.323(16) .
N4 C20 1.328(14) .
O4 N6 1.256(13) .
O5 N7 1.197(10) .
O6 C34 1.310(19) .
O7 C41 1.03(3) .
C1 C2 1.393(9) .
C1 C6 1.404(8) .
C2 C3 1.378(9) .
C3 C4 1.402(8) .
C4 C5 1.411(8) .
C4 C7 1.485(8) .
C5 C6 1.371(9) .
C7 C8 1.395(9) .
C7 C11 1.405(8) .
C8 C9 1.365(9) .
C10 C11 1.380(9) .
C12 C17 1.394(9) .
C12 C13 1.396(8) .
C13 C14 1.387(8) .
C14 C15 1.392(9) .
C15 C16 1.396(9) .
C15 C18 1.482(8) .
C16 C17 1.365(9) .
C18 C22 1.401(10) .
C18 C19 1.406(11) .
C20 C19 1.387(10) .
C21 C22 1.389(14) .
C23 C24 1.392(9) .
C23 C28 1.399(9) .
C24 C25 1.388(10) .
C25 C26 1.366(10) .
C26 C27 1.397(9) .
C26 C29 1.497(9) .
C27 C28 1.366(9) .
C29 C30 1.373(11) .
C29 C33 1.388(11) .
C30 C31 1.406(12) .
C32 C33 1.379(10) .
N7 O5 1.197(10) 7_575
